data_4087399
loop_
_publ_author_name
'Boulens, Pierre'
'Pellier, Emmanuel'
'Jeanneau, Erwann'
'Reek, Joost N. H.'
'Olivier-Bourbigou, H\'el\`ene'
'Breuil, Pierre-Alain R.'

_publ_section_title
;
 Self-Assembled Organometallic Nickel Complexes as Catalysts for Selective
 Dimerization of Ethylene into 1-Butene
;
_journal_issue 7
_journal_name_full Organometallics
_journal_page_first 1139
_journal_paper_doi 10.1021/acs.organomet.5b00055
_journal_volume 34
_journal_year 2015
_chemical_absolute_configuration ad
_chemical_formula_moiety 'C30 H45 F3 N2 Ni1 O2 P2 S1'
_chemical_formula_sum 'C30 H45 F3 N2 Ni O2 P2 S'
_chemical_formula_weight 675.42
_space_group_IT_number 4
_space_group_name_Hall 'P 2yb'
_space_group_name_H-M_alt 'P 1 21 1'
_symmetry_cell_setting monoclinic
_symmetry_space_group_name_Hall 'P 2yb'
_symmetry_space_group_name_H-M 'P 1 21 1'
_atom_sites_solution_hydrogens difmap
_atom_sites_solution_primary direct
_cell_angle_alpha 90
_cell_angle_beta 110.670(5)
_cell_angle_gamma 90
_cell_formula_units_Z 2
_cell_length_a 10.1525(5)
_cell_length_b 15.9444(7)
_cell_length_c 10.9061(5)
_cell_measurement_reflns_used 5639
_cell_measurement_temperature 150
_cell_measurement_theta_max 28.7210
_cell_measurement_theta_min 3.6260
_cell_volume 1651.79(14)
_computing_cell_refinement
;
CrysAlisPro, Agilent Technologies,
Version 1.171.36.28 (release 01-02-2013 CrysAlis171 .NET)
(compiled Feb  1 2013,16:14:44)
;
_computing_data_collection
;
CrysAlisPro, Agilent Technologies,
Version 1.171.36.28 (release 01-02-2013 CrysAlis171 .NET)
(compiled Feb  1 2013,16:14:44)
;
_computing_data_reduction
;
CrysAlisPro, Agilent Technologies,
Version 1.171.36.28 (release 01-02-2013 CrysAlis171 .NET)
(compiled Feb  1 2013,16:14:44)
;
_computing_molecular_graphics 'CAMERON (Watkin et al., 1996)'
_computing_publication_material 'CRYSTALS (Betteridge et al., 2003)'
_computing_structure_refinement 'CRYSTALS (Betteridge et al., 2003)'
_computing_structure_solution 'SIR97 (Altomare et al., 1999)'
_diffrn_ambient_temperature 150
_diffrn_detector_area_resol_mean 15.9897
_diffrn_measured_fraction_theta_full 0.997
_diffrn_measured_fraction_theta_max 0.855
_diffrn_measurement_device_type 'Xcalibur, Eos, Nova'
_diffrn_measurement_method \w
_diffrn_radiation_monochromator mirror
_diffrn_radiation_source 'Mova (Mo) X-ray Source'
_diffrn_radiation_type 'Mo K\a'
_diffrn_radiation_wavelength 0.7107
_diffrn_reflns_av_R_equivalents 0.080
_diffrn_reflns_limit_h_max 13
_diffrn_reflns_limit_h_min -13
_diffrn_reflns_limit_k_max 20
_diffrn_reflns_limit_k_min -21
_diffrn_reflns_limit_l_max 14
_diffrn_reflns_limit_l_min -13
_diffrn_reflns_number 16282
_diffrn_reflns_theta_full 26.571
_diffrn_reflns_theta_max 29.772
_diffrn_reflns_theta_min 3.243
_diffrn_standards_number 0
_exptl_absorpt_coefficient_mu 0.794
_exptl_absorpt_correction_T_max 0.910
_exptl_absorpt_correction_T_min 0.846
_exptl_absorpt_correction_type analytical
_exptl_absorpt_process_details
;
CrysAlisPro, Agilent Technologies,
Version 1.171.36.28 (release 01-02-2013 CrysAlis171 .NET)
(compiled Feb  1 2013,16:14:44)
Analytical numeric absorption correction using a multifaceted crystal
			model based on expressions derived by R.C. Clark & J.S. Reid.
(Clark, R. C. & Reid, J. S. (1995). Acta Cryst. A51, 887-897)
;
_exptl_crystal_colour yellow
_exptl_crystal_density_diffrn 1.358
_exptl_crystal_density_method 'not measured'
_exptl_crystal_description block
_exptl_crystal_F_000 712
_exptl_crystal_size_max 0.345
_exptl_crystal_size_mid 0.255
_exptl_crystal_size_min 0.172
_refine_diff_density_max 2.41
_refine_diff_density_min -1.81
_refine_ls_abs_structure_details 'Flack (1983), 3201 Friedel-pairs'
_refine_ls_abs_structure_Flack 0.03(2)
_refine_ls_extinction_method None
_refine_ls_goodness_of_fit_ref 0.9904
_refine_ls_hydrogen_treatment constr
_refine_ls_matrix_type full
_refine_ls_number_parameters 371
_refine_ls_number_reflns 7365
_refine_ls_number_restraints 1
_refine_ls_R_factor_all 0.0835
_refine_ls_R_factor_gt 0.0695
_refine_ls_shift/su_max 0.0001340
_refine_ls_shift/su_mean 0.0000304
_refine_ls_structure_factor_coef Fsqd
_refine_ls_weighting_details
;
 Method, part 1, Chebychev polynomial, (Watkin, 1994, Prince, 1982) 
 [weight] = 1.0/[A~0~*T~0~(x)+A~1~*T~1~(x) ... +A~n-1~]*T~n-1~(x)] 
 where A~i~ are the Chebychev coefficients listed below and x= Fcalc/Fmax 
 Method = Robust Weighting (Prince, 1982) 
 W = [weight] * [1-(deltaF/6*sigmaF)^2^]^2^ 
 A~i~ are: 
 227. 285. 102. 
;
_refine_ls_weighting_scheme calc
_refine_ls_wR_factor_all 0.1157
_refine_ls_wR_factor_gt 0.1057
_refine_ls_wR_factor_ref 0.1157
_reflns_limit_h_max 12
_reflns_limit_h_min -13
_reflns_limit_k_max 20
_reflns_limit_k_min -21
_reflns_limit_l_max 14
_reflns_limit_l_min 0
_reflns_number_gt 5943
_reflns_number_total 7365
_reflns_threshold_expression I>2.0\s(I)
_oxford_diffrn_Wilson_B_factor 1.91
_oxford_diffrn_Wilson_scale 0.25
_oxford_refine_ls_r_factor_ref 0.0835
_oxford_refine_ls_scale 2.123(10)
_oxford_reflns_number_all 7365
_oxford_reflns_threshold_expression_ref I>-10.0\s(I)
_cod_data_source_file om5b00055_si_004.cif
_cod_data_source_block 1
_cod_original_sg_symbol_H-M 'P 1 21 1 '
_cod_original_formula_sum 'C30 H45 F3 N2 Ni1 O2 P2 S1'
_cod_database_code 4087399

loop_
_symmetry_equiv_pos_as_xyz
x,y,z
-x,y+1/2,-z

loop_
_atom_site_label
_atom_site_type_symbol
_atom_site_fract_x
_atom_site_fract_y
_atom_site_fract_z
_atom_site_U_iso_or_equiv
_atom_site_occupancy
_atom_site_adp_type
_atom_site_refinement_flags_posn
Ni1 Ni 0.59836(8) 0.49997(9) 0.33138(6) 0.0278 1.0000 Uani .
P2 P 0.48315(14) 0.49305(13) 0.11874(11) 0.0211 1.0000 Uani .
N2 N 0.3912(5) 0.4073(3) 0.0622(4) 0.0231 1.0000 Uani .
C4 C 0.2948(8) 0.3933(5) -0.0740(6) 0.0320 1.0000 Uani .
C5 C 0.3049(8) 0.3027(4) -0.1109(6) 0.0437 1.0000 Uani .
H51 H 0.2505 0.2935 -0.2019 0.0661 1.0000 Uiso R
H53 H 0.2682 0.2687 -0.0586 0.0658 1.0000 Uiso R
H52 H 0.4013 0.2885 -0.0952 0.0659 1.0000 Uiso R
C6 C 0.1457(7) 0.4184(5) -0.0927(6) 0.0469 1.0000 Uani .
H63 H 0.0873 0.4106 -0.1826 0.0700 1.0000 Uiso R
H62 H 0.1400 0.4763 -0.0711 0.0696 1.0000 Uiso R
H61 H 0.1081 0.3836 -0.0394 0.0700 1.0000 Uiso R
H41 H 0.3269 0.4280 -0.1324 0.0376 1.0000 Uiso R
H2 H 0.3533 0.3913 0.1165 0.0278 1.0000 Uiso R
C7 C 0.3597(7) 0.5818(4) 0.0728(6) 0.0264 1.0000 Uani .
C8 C 0.3064(8) 0.6151(4) -0.0527(7) 0.0355 1.0000 Uani .
C9 C 0.1987(8) 0.6725(5) -0.0836(7) 0.0447 1.0000 Uani .
C10 C 0.1413(8) 0.6976(5) 0.0080(8) 0.0496 1.0000 Uani .
C11 C 0.1945(9) 0.6666(6) 0.1321(8) 0.0551 1.0000 Uani .
C12 C 0.3038(7) 0.6078(5) 0.1649(6) 0.0398 1.0000 Uani .
H121 H 0.3385 0.5869 0.2502 0.0478 1.0000 Uiso R
H111 H 0.1579 0.6847 0.1949 0.0658 1.0000 Uiso R
H101 H 0.0675 0.7356 -0.0150 0.0587 1.0000 Uiso R
H91 H 0.1636 0.6937 -0.1684 0.0541 1.0000 Uiso R
H81 H 0.3444 0.5989 -0.1161 0.0425 1.0000 Uiso R
C13 C 0.5922(5) 0.5027(5) 0.0171(4) 0.0249 1.0000 Uani .
C14 C 0.6601(7) 0.4305(5) -0.0029(6) 0.0352 1.0000 Uani .
C15 C 0.7571(8) 0.4352(6) -0.0637(7) 0.0467 1.0000 Uani .
C16 C 0.7875(7) 0.5099(6) -0.1082(6) 0.0457 1.0000 Uani .
C17 C 0.7209(8) 0.5813(5) -0.0918(7) 0.0422 1.0000 Uani .
C18 C 0.6225(7) 0.5768(5) -0.0288(6) 0.0334 1.0000 Uani .
H181 H 0.5779 0.6248 -0.0175 0.0399 1.0000 Uiso R
H171 H 0.7402 0.6319 -0.1218 0.0507 1.0000 Uiso R
H161 H 0.8524 0.5130 -0.1491 0.0550 1.0000 Uiso R
H151 H 0.8012 0.3866 -0.0763 0.0557 1.0000 Uiso R
H141 H 0.6370 0.3794 0.0222 0.0417 1.0000 Uiso R
P1 P 0.50558(16) 0.39780(12) 0.41253(13) 0.0222 1.0000 Uani .
N1 N 0.3399(5) 0.3836(3) 0.3124(4) 0.0269 1.0000 Uani .
S1 S 0.23348(17) 0.31320(12) 0.29234(15) 0.0294 1.0000 Uani .
O1 O 0.1808(5) 0.2851(3) 0.1584(5) 0.0445 1.0000 Uani .
O2 O 0.2620(6) 0.2507(4) 0.3900(6) 0.0593 1.0000 Uani .
C24 C 0.0794(8) 0.3702(5) 0.3022(7) 0.0458 1.0000 Uani .
F25 F 0.1058(5) 0.4003(4) 0.4215(5) 0.0781 1.0000 Uani .
F26 F -0.0302(5) 0.3206(3) 0.2751(5) 0.0736 1.0000 Uani .
F27 F 0.0466(5) 0.4337(3) 0.2190(5) 0.0701 1.0000 Uani .
C28 C 0.5915(7) 0.2947(4) 0.4317(6) 0.0361 1.0000 Uani .
C29 C 0.7351(9) 0.2926(6) 0.5368(8) 0.0691 1.0000 Uani .
H293 H 0.7663 0.2347 0.5532 0.1039 1.0000 Uiso R
H291 H 0.7318 0.3171 0.6164 0.1038 1.0000 Uiso R
H292 H 0.7994 0.3233 0.5050 0.1039 1.0000 Uiso R
C30 C 0.5993(10) 0.2633(5) 0.3025(7) 0.0565 1.0000 Uani .
H301 H 0.6439 0.2097 0.3139 0.0850 1.0000 Uiso R
H303 H 0.6535 0.3021 0.2733 0.0847 1.0000 Uiso R
H302 H 0.5066 0.2599 0.2385 0.0849 1.0000 Uiso R
H281 H 0.5341 0.2542 0.4585 0.0427 1.0000 Uiso R
C31 C 0.5034(7) 0.4224(4) 0.5765(5) 0.0319 1.0000 Uani .
C32 C 0.4207(7) 0.5017(6) 0.5703(6) 0.0496 1.0000 Uani .
H322 H 0.4281 0.5169 0.6575 0.0742 1.0000 Uiso R
H323 H 0.4559 0.5469 0.5315 0.0738 1.0000 Uiso R
H321 H 0.3231 0.4924 0.5174 0.0736 1.0000 Uiso R
C33 C 0.4541(9) 0.3540(5) 0.6451(6) 0.0561 1.0000 Uani .
H332 H 0.4617 0.3733 0.7306 0.0839 1.0000 Uiso R
H333 H 0.3576 0.3387 0.5968 0.0839 1.0000 Uiso R
H331 H 0.5140 0.3059 0.6558 0.0841 1.0000 Uiso R
H311 H 0.6012 0.4352 0.6321 0.0380 1.0000 Uiso R
C34 C 0.7340(7) 0.5460(4) 0.5166(6) 0.0342 1.0000 Uani .
C35 C 0.6832(7) 0.6069(4) 0.4149(7) 0.0368 1.0000 Uani .
C36 C 0.7123(8) 0.6048(4) 0.2996(6) 0.0379 1.0000 Uani .
C37 C 0.8426(7) 0.5717(5) 0.2873(6) 0.0407 1.0000 Uani .
C38 C 0.9756(8) 0.6213(5) 0.3731(6) 0.0471 1.0000 Uani .
C39 C 0.9933(8) 0.6352(5) 0.5172(7) 0.0517 1.0000 Uani .
C40 C 0.9943(9) 0.5648(6) 0.6015(7) 0.0687 1.0000 Uani .
C41 C 0.8673(7) 0.5023(7) 0.5518(6) 0.0500 1.0000 Uani .
H402 H 0.9914 0.5895 0.6822 0.0820 1.0000 Uiso R
H401 H 1.0815 0.5343 0.6191 0.0820 1.0000 Uiso R
H391 H 1.0823 0.6645 0.5569 0.0617 1.0000 Uiso R
H392 H 0.9176 0.6720 0.5165 0.0621 1.0000 Uiso R
H381 H 0.9699 0.6755 0.3329 0.0572 1.0000 Uiso R
H382 H 1.0573 0.5918 0.3692 0.0571 1.0000 Uiso R
H351 H 0.6201 0.6511 0.4251 0.0445 1.0000 Uiso R
H341 H 0.6961 0.5528 0.5875 0.0407 1.0000 Uiso R
H361 H 0.6597 0.6446 0.2318 0.0450 1.0000 Uiso R
H372 H 0.8351 0.5756 0.1966 0.0489 1.0000 Uiso R
H371 H 0.8494 0.5133 0.3140 0.0489 1.0000 Uiso R
H411 H 0.8724 0.4614 0.6195 0.0602 1.0000 Uiso R
H412 H 0.8682 0.4728 0.4721 0.0600 1.0000 Uiso R

loop_
_atom_site_aniso_label
_atom_site_aniso_U_11
_atom_site_aniso_U_22
_atom_site_aniso_U_33
_atom_site_aniso_U_23
_atom_site_aniso_U_13
_atom_site_aniso_U_12
Ni1 0.0262(4) 0.0417(5) 0.0145(3) -0.0013(4) 0.0061(3) -0.0084(4)
P2 0.0242(7) 0.0256(7) 0.0126(5) 0.0004(7) 0.0054(5) -0.0020(7)
N2 0.027(3) 0.029(3) 0.015(2) 0.001(2) 0.0092(19) -0.005(2)
C4 0.046(4) 0.033(4) 0.016(3) 0.000(3) 0.009(3) -0.003(3)
C5 0.060(5) 0.048(5) 0.024(3) -0.009(3) 0.016(3) -0.015(4)
C6 0.044(4) 0.056(5) 0.029(3) 0.000(3) -0.002(3) -0.008(4)
C7 0.031(3) 0.027(3) 0.019(3) -0.005(2) 0.006(3) -0.008(3)
C8 0.043(4) 0.031(4) 0.032(4) -0.003(3) 0.013(3) 0.007(3)
C9 0.051(5) 0.044(4) 0.031(4) 0.006(3) 0.004(3) 0.006(4)
C10 0.042(4) 0.044(4) 0.053(5) 0.004(4) 0.005(4) 0.015(4)
C11 0.060(6) 0.063(6) 0.049(5) 0.000(4) 0.028(4) 0.019(5)
C12 0.045(4) 0.051(5) 0.023(3) -0.001(3) 0.012(3) 0.002(4)
C13 0.024(3) 0.040(3) 0.011(2) 0.003(3) 0.0067(18) -0.002(3)
C14 0.028(4) 0.052(4) 0.023(3) 0.001(3) 0.006(3) 0.007(3)
C15 0.035(4) 0.073(6) 0.036(4) -0.002(4) 0.016(3) 0.015(4)
C16 0.037(4) 0.081(6) 0.027(3) 0.001(4) 0.020(3) -0.004(4)
C17 0.047(5) 0.059(5) 0.023(3) 0.002(3) 0.016(3) -0.012(4)
C18 0.038(4) 0.044(4) 0.020(3) -0.002(3) 0.011(3) -0.004(3)
P1 0.0226(7) 0.0316(8) 0.0132(6) 0.0024(6) 0.0072(6) 0.0026(7)
N1 0.030(3) 0.030(3) 0.023(2) 0.006(2) 0.011(2) 0.002(2)
S1 0.0340(9) 0.0292(8) 0.0284(8) -0.0009(6) 0.0153(7) -0.0057(7)
O1 0.048(3) 0.045(3) 0.039(3) -0.017(2) 0.014(2) -0.010(3)
O2 0.062(4) 0.057(4) 0.058(4) 0.026(3) 0.021(3) -0.011(3)
C24 0.034(4) 0.069(6) 0.039(4) -0.021(4) 0.018(3) -0.012(4)
F25 0.052(3) 0.126(5) 0.067(3) -0.051(3) 0.034(3) -0.014(3)
F26 0.041(3) 0.101(4) 0.087(4) -0.032(3) 0.033(3) -0.032(3)
F27 0.049(3) 0.080(4) 0.080(3) 0.007(3) 0.021(3) 0.018(3)
C28 0.046(4) 0.037(4) 0.027(3) 0.005(3) 0.015(3) 0.014(3)
C29 0.065(6) 0.080(7) 0.044(5) -0.001(5) -0.003(4) 0.035(5)
C30 0.077(6) 0.058(5) 0.039(4) 0.006(4) 0.026(4) 0.037(5)
C31 0.028(3) 0.051(4) 0.019(3) -0.008(3) 0.012(2) -0.013(3)
C32 0.046(4) 0.075(5) 0.034(3) -0.019(5) 0.021(3) -0.007(5)
C33 0.069(6) 0.083(6) 0.022(3) 0.000(4) 0.022(4) -0.015(5)
C34 0.036(4) 0.045(4) 0.030(3) -0.005(3) 0.023(3) -0.015(3)
C35 0.025(3) 0.041(4) 0.044(4) -0.013(3) 0.012(3) -0.001(3)
C36 0.053(5) 0.031(4) 0.029(3) 0.002(3) 0.012(3) 0.001(3)
C37 0.036(4) 0.063(5) 0.024(3) -0.005(3) 0.011(3) -0.005(4)
C38 0.043(4) 0.067(5) 0.033(4) -0.002(4) 0.015(3) -0.013(4)
C39 0.037(4) 0.082(6) 0.040(4) -0.026(4) 0.019(3) -0.026(4)
C40 0.041(5) 0.128(9) 0.028(4) -0.008(5) 0.002(3) -0.035(5)
C41 0.042(4) 0.081(5) 0.027(3) 0.013(5) 0.011(3) 0.004(5)

loop_
_atom_type_symbol
_atom_type_scat_dispersion_real
_atom_type_scat_dispersion_imag
_atom_type_scat_Cromer_Mann_a1
_atom_type_scat_Cromer_Mann_b1
_atom_type_scat_Cromer_Mann_a2
_atom_type_scat_Cromer_Mann_b2
_atom_type_scat_Cromer_Mann_a3
_atom_type_scat_Cromer_Mann_b3
_atom_type_scat_Cromer_Mann_a4
_atom_type_scat_Cromer_Mann_b4
_atom_type_scat_Cromer_Mann_c
_atom_type_scat_source
C 0.0033 0.0016 2.3100 20.8439 1.0200 10.2075 1.5886 0.5687 0.8650 51.6512 0.2156 'International Tables Vol C 4.2.6.8 and 6.1.1.4'
H 0.0000 0.0000 0.4930 10.5109 0.3229 26.1257 0.1402 3.1424 0.0408 57.7998 0.0030 'International Tables Vol C 4.2.6.8 and 6.1.1.4'
O 0.0106 0.0060 3.0485 13.2771 2.2868 5.7011 1.5463 0.3239 0.8670 32.9089 0.2508 'International Tables Vol C 4.2.6.8 and 6.1.1.4'
F 0.0171 0.0103 3.5392 10.2825 2.6412 4.2944 1.5170 0.2615 1.0243 26.1476 0.2776 'International Tables Vol C 4.2.6.8 and 6.1.1.4'
P 0.1023 0.0942 6.4345 1.9067 4.1791 27.1570 1.7800 0.5260 1.4908 68.1645 1.1149 'International Tables Vol C 4.2.6.8 and 6.1.1.4'
S 0.1246 0.1234 6.9053 1.4679 5.2034 22.2151 1.4379 0.2536 1.5863 56.1720 0.8669 'International Tables Vol C 4.2.6.8 and 6.1.1.4'
Ni 0.3393 1.1124 12.8376 3.8785 7.2920 0.2565 4.4438 12.1763 2.3800 66.3421 1.0341 'International Tables Vol C 4.2.6.8 and 6.1.1.4'
N 0.0061 0.0033 12.2126 0.0057 3.1322 9.8933 2.0125 28.9975 1.1663 0.5826 -11.5290 'International Tables Vol C 4.2.6.8 and 6.1.1.4'

loop_
_geom_angle_atom_site_label_1
_geom_angle_atom_site_label_2
_geom_angle_atom_site_label_3
_geom_angle
_geom_angle_publ_flag
P2 Ni1 P1 103.96(6) yes
P2 Ni1 C34 160.11(18) yes
P1 Ni1 C34 95.62(17) yes
P2 Ni1 C35 120.7(2) yes
P1 Ni1 C35 128.8(2) yes
C34 Ni1 C35 40.4(3) yes
P2 Ni1 C36 89.14(18) yes
P1 Ni1 C36 166.82(18) yes
C34 Ni1 C36 71.2(2) yes
C35 Ni1 C36 39.3(3) yes
Ni1 P2 N2 117.14(18) yes
Ni1 P2 C7 107.8(2) yes
N2 P2 C7 107.2(2) yes
Ni1 P2 C13 115.10(16) yes
N2 P2 C13 103.2(3) yes
C7 P2 C13 105.7(3) yes
P2 N2 C4 126.0(4) yes
P2 N2 H2 108.9 no
C4 N2 H2 110.6 no
N2 C4 C5 109.2(5) yes
N2 C4 C6 111.8(5) yes
C5 C4 C6 112.2(6) yes
N2 C4 H41 108.2 no
C5 C4 H41 107.3 no
C6 C4 H41 108.0 no
C4 C5 H51 110.6 no
C4 C5 H53 107.8 no
H51 C5 H53 109.1 no
C4 C5 H52 109.8 no
H51 C5 H52 109.2 no
H53 C5 H52 110.4 no
C4 C6 H63 109.4 no
C4 C6 H62 111.5 no
H63 C6 H62 107.9 no
C4 C6 H61 110.7 no
H63 C6 H61 107.7 no
H62 C6 H61 109.4 no
P2 C7 C8 123.6(5) yes
P2 C7 C12 116.6(5) yes
C8 C7 C12 119.1(7) yes
C7 C8 C9 119.8(7) yes
C7 C8 H81 120.2 no
C9 C8 H81 120.0 no
C8 C9 C10 121.2(7) yes
C8 C9 H91 118.7 no
C10 C9 H91 120.1 no
C9 C10 C11 119.6(7) yes
C9 C10 H101 120.1 no
C11 C10 H101 120.3 no
C10 C11 C12 119.9(7) yes
C10 C11 H111 119.8 no
C12 C11 H111 120.3 no
C11 C12 C7 120.5(6) yes
C11 C12 H121 118.7 no
C7 C12 H121 120.8 no
P2 C13 C14 117.6(5) yes
P2 C13 C18 124.1(6) yes
C14 C13 C18 118.0(5) yes
C13 C14 C15 120.6(7) yes
C13 C14 H141 119.6 no
C15 C14 H141 119.7 no
C14 C15 C16 120.8(8) yes
C14 C15 H151 119.5 no
C16 C15 H151 119.7 no
C15 C16 C17 119.8(6) yes
C15 C16 H161 120.8 no
C17 C16 H161 119.4 no
C16 C17 C18 119.5(7) yes
C16 C17 H171 120.5 no
C18 C17 H171 120.0 no
C17 C18 C13 121.3(7) yes
C17 C18 H181 119.6 no
C13 C18 H181 119.1 no
Ni1 P1 N1 108.13(18) yes
Ni1 P1 C28 116.8(2) yes
N1 P1 C28 106.4(3) yes
Ni1 P1 C31 112.6(2) yes
N1 P1 C31 108.1(3) yes
C28 P1 C31 104.4(3) yes
P1 N1 S1 134.2(3) yes
N1 S1 O1 111.5(3) yes
N1 S1 O2 117.8(3) yes
O1 S1 O2 116.7(3) yes
N1 S1 C24 101.7(3) yes
O1 S1 C24 101.2(3) yes
O2 S1 C24 104.8(4) yes
S1 C24 F25 110.8(5) yes
S1 C24 F26 111.1(6) yes
F25 C24 F26 107.6(6) yes
S1 C24 F27 110.6(5) yes
F25 C24 F27 108.1(7) yes
F26 C24 F27 108.6(7) yes
P1 C28 C29 113.6(5) yes
P1 C28 C30 111.5(5) yes
C29 C28 C30 110.1(6) yes
P1 C28 H281 108.4 no
C29 C28 H281 106.1 no
C30 C28 H281 106.8 no
C28 C29 H293 109.1 no
C28 C29 H291 110.1 no
H293 C29 H291 109.4 no
C28 C29 H292 108.1 no
H293 C29 H292 109.1 no
H291 C29 H292 111.0 no
C28 C30 H301 110.5 no
C28 C30 H303 108.7 no
H301 C30 H303 108.6 no
C28 C30 H302 109.6 no
H301 C30 H302 110.2 no
H303 C30 H302 109.2 no
P1 C31 C32 109.4(4) yes
P1 C31 C33 116.7(5) yes
C32 C31 C33 110.7(6) yes
P1 C31 H311 106.7 no
C32 C31 H311 106.2 no
C33 C31 H311 106.5 no
C31 C32 H322 108.7 no
C31 C32 H323 111.1 no
H322 C32 H323 109.5 no
C31 C32 H321 109.7 no
H322 C32 H321 109.6 no
H323 C32 H321 108.3 no
C31 C33 H332 108.8 no
C31 C33 H333 111.3 no
H332 C33 H333 109.3 no
C31 C33 H331 109.3 no
H332 C33 H331 108.0 no
H333 C33 H331 110.0 no
Ni1 C34 C35 64.1(4) yes
Ni1 C34 C41 108.5(5) yes
C35 C34 C41 125.5(6) yes
Ni1 C34 H341 118.8 no
C35 C34 H341 113.7 no
C41 C34 H341 115.6 no
C34 C35 Ni1 75.5(4) yes
C34 C35 C36 123.6(6) yes
Ni1 C35 C36 76.1(4) yes
C34 C35 H351 118.1 no
Ni1 C35 H351 118.2 no
C36 C35 H351 118.3 no
C35 C36 Ni1 64.6(4) yes
C35 C36 C37 125.1(6) yes
Ni1 C36 C37 106.8(5) yes
C35 C36 H361 115.9 no
Ni1 C36 H361 116.7 no
C37 C36 H361 115.6 no
C36 C37 C38 112.2(6) yes
C36 C37 H372 108.7 no
C38 C37 H372 108.7 no
C36 C37 H371 106.7 no
C38 C37 H371 110.6 no
H372 C37 H371 110.0 no
C37 C38 C39 116.9(6) yes
C37 C38 H381 106.4 no
C39 C38 H381 107.7 no
C37 C38 H382 107.5 no
C39 C38 H382 108.8 no
H381 C38 H382 109.3 no
C38 C39 C40 120.7(7) yes
C38 C39 H391 106.3 no
C40 C39 H391 107.0 no
C38 C39 H392 105.9 no
C40 C39 H392 107.6 no
H391 C39 H392 108.9 no
C39 C40 C41 116.9(6) yes
C39 C40 H402 105.4 no
C41 C40 H402 106.6 no
C39 C40 H401 108.4 no
C41 C40 H401 109.4 no
H402 C40 H401 110.0 no
C40 C41 C34 111.3(8) yes
C40 C41 H411 110.3 no
C34 C41 H411 108.5 no
C40 C41 H412 110.2 no
C34 C41 H412 107.0 no
H411 C41 H412 109.4 no

loop_
_geom_bond_atom_site_label_1
_geom_bond_atom_site_label_2
_geom_bond_distance
_geom_bond_publ_flag
Ni1 P2 2.2007(13) yes
Ni1 P1 2.2165(17) yes
Ni1 C34 2.133(6) yes
Ni1 C35 1.982(7) yes
Ni1 C36 2.130(7) yes
P2 N2 1.648(5) yes
P2 C7 1.839(7) yes
P2 C13 1.829(5) yes
N2 C4 1.479(7) yes
N2 H2 0.852 no
C4 C5 1.513(10) yes
C4 C6 1.508(10) yes
C4 H41 0.982 no
C5 H51 0.961 no
C5 H53 0.953 no
C5 H52 0.959 no
C6 H63 0.958 no
C6 H62 0.959 no
C6 H61 0.974 no
C7 C8 1.387(9) yes
C7 C12 1.380(9) yes
C8 C9 1.373(10) yes
C8 H81 0.940 no
C9 C10 1.381(10) yes
C9 H91 0.929 no
C10 C11 1.361(10) yes
C10 H101 0.927 no
C11 C12 1.400(10) yes
C11 H111 0.933 no
C12 H121 0.933 no
C13 C14 1.397(10) yes
C13 C18 1.359(10) yes
C14 C15 1.370(10) yes
C14 H141 0.917 no
C15 C16 1.361(12) yes
C15 H151 0.929 no
C16 C17 1.368(11) yes
C16 H161 0.918 no
C17 C18 1.399(9) yes
C17 H171 0.919 no
C18 H181 0.920 no
P1 N1 1.666(5) yes
P1 C28 1.838(7) yes
P1 C31 1.838(6) yes
N1 S1 1.519(5) yes
S1 O1 1.439(5) yes
S1 O2 1.411(5) yes
S1 C24 1.844(8) yes
C24 F25 1.323(8) yes
C24 F26 1.310(8) yes
C24 F27 1.321(9) yes
C28 C29 1.504(10) yes
C28 C30 1.524(9) yes
C28 H281 0.980 no
C29 H293 0.972 no
C29 H291 0.964 no
C29 H292 0.972 no
C30 H301 0.955 no
C30 H303 0.955 no
C30 H302 0.955 no
C31 C32 1.506(11) yes
C31 C33 1.505(9) yes
C31 H311 0.986 no
C32 H322 0.959 no
C32 H323 0.966 no
C32 H321 0.966 no
C33 H332 0.959 no
C33 H333 0.965 no
C33 H331 0.959 no
C34 C35 1.427(9) yes
C34 C41 1.448(9) yes
C34 H341 0.984 no
C35 C36 1.390(9) yes
C35 H351 0.984 no
C36 C37 1.475(9) yes
C36 H361 0.977 no
C37 C38 1.559(9) yes
C37 H372 0.966 no
C37 H371 0.971 no
C38 C39 1.534(9) yes
C38 H381 0.961 no
C38 H382 0.967 no
C39 C40 1.448(11) yes
C39 H391 0.972 no
C39 H392 0.965 no
C40 C41 1.567(11) yes
C40 H402 0.973 no
C40 H401 0.969 no
C41 H411 0.973 no
C41 H412 0.991 no

loop_
_geom_hbond_atom_site_label_D
_geom_hbond_atom_site_label_H
_geom_hbond_atom_site_label_A
_geom_hbond_site_symmetry_A
_geom_hbond_angle_DHA
_geom_hbond_distance_DH
_geom_hbond_distance_HA
_geom_hbond_distance_DA
_geom_hbond_publ_flag
C6 H61 O1 . 143.00 0.974 2.557 3.385(11) yes
N2 H2 N1 . 153.34(18) 0.852 2.191 2.977(11) yes
N2 H2 O1 . 145.0 0.852 2.590 3.323(11) yes
C10 H101 O1 2_555 152.7(2) 0.927 2.576 3.427(11) yes
C28 H281 O2 . 128.00 0.980 2.595 3.288(11) yes
C33 H333 O2 . 128.00 0.965 2.539 3.228(11) yes
